data_4305343
loop_
_publ_author_name
'Tereza Afrati'
'Catherine Dendrinou-Samara'
'Catherine Raptopoulou'
'Aris Terzis'
'Vassilis Tangoulis'
'Athanassios Tsipis'
'Dimitris P. Kessissoglou'

_publ_section_title
;
Experimental and Theoretical Study of the Antisymmetric Magnetic Behavior
of Copperinverse-9-Metallacrown-3 Compounds
;
_journal_name_full 'Inorganic Chemistry'
_journal_page_first 7545
_journal_page_last 7555
_journal_paper_doi 10.1021/ic8003257
_journal_volume 47
_journal_year 2008
_chemical_formula_sum 'C53.8 H43.2 Cl6 Cu3 N6 O11.8'
_chemical_formula_weight 1365.86
_chemical_name_systematic
;
 ?
;
_space_group_IT_number 14
_symmetry_cell_setting monoclinic
_symmetry_space_group_name_Hall '-P 2yn'
_symmetry_space_group_name_H-M 'P 1 21/n 1'
_atom_sites_solution_hydrogens geom
_atom_sites_solution_primary direct
_atom_sites_solution_secondary difmap
_audit_creation_method SHELXL-97
_cell_angle_alpha 90.00
_cell_angle_beta 102.76(2)
_cell_angle_gamma 90.00
_cell_formula_units_Z 4
_cell_length_a 18.140(9)
_cell_length_b 14.009(7)
_cell_length_c 23.087(10)
_cell_measurement_reflns_used 25
_cell_measurement_temperature 298
_cell_measurement_theta_max 27
_cell_measurement_theta_min 11
_cell_volume 5722(5)
_computing_structure_refinement 'SHELXL-97 (Sheldrick, 1997)'
_computing_structure_solution 'SHELXS-97 (Sheldrick, 1997)'
_diffrn_ambient_temperature 298
_diffrn_measured_fraction_theta_full 0.985
_diffrn_measured_fraction_theta_max 0.985
_diffrn_measurement_device_type 'P21 Nicolet upgraded by Crystal Logic'
_diffrn_measurement_method \q/2\q
_diffrn_radiation_monochromator graphite
_diffrn_radiation_source 'fine-focus sealed tube'
_diffrn_radiation_type CuK\a
_diffrn_radiation_wavelength 1.54180
_diffrn_reflns_av_R_equivalents 0.0534
_diffrn_reflns_av_sigmaI/netI 0.0639
_diffrn_reflns_limit_h_max 18
_diffrn_reflns_limit_h_min -19
_diffrn_reflns_limit_k_max 15
_diffrn_reflns_limit_k_min 0
_diffrn_reflns_limit_l_max 25
_diffrn_reflns_limit_l_min 0
_diffrn_reflns_number 8399
_diffrn_reflns_theta_full 57.34
_diffrn_reflns_theta_max 57.34
_diffrn_reflns_theta_min 3.72
_diffrn_standards_decay_% -0.6
_diffrn_standards_interval_count 97
_diffrn_standards_number 3
_exptl_absorpt_coefficient_mu 4.428
_exptl_absorpt_correction_T_max 1.00
_exptl_absorpt_correction_T_min 0.80
_exptl_absorpt_correction_type 'psi-scan empirical'
_exptl_crystal_colour 'dark green'
_exptl_crystal_density_diffrn 1.585
_exptl_crystal_density_method 'not measured'
_exptl_crystal_description parall
_exptl_crystal_F_000 2766
_exptl_crystal_size_max 0.75
_exptl_crystal_size_mid 0.18
_exptl_crystal_size_min 0.08
_refine_diff_density_max 0.564
_refine_diff_density_min -0.566
_refine_diff_density_rms 0.085
_refine_ls_extinction_method none
_refine_ls_goodness_of_fit_ref 1.026
_refine_ls_hydrogen_treatment mixed
_refine_ls_matrix_type full
_refine_ls_number_parameters 878
_refine_ls_number_reflns 7683
_refine_ls_number_restraints 0
_refine_ls_restrained_S_all 1.026
_refine_ls_R_factor_all 0.0904
_refine_ls_R_factor_gt 0.0557
_refine_ls_shift/su_max 0.003
_refine_ls_shift/su_mean 0.000
_refine_ls_structure_factor_coef Fsqd
_refine_ls_weighting_details 'calc w=1/[\s^2^(Fo^2^)+(0.0679P)^2^+15.4735P] where P=(Fo^2^+2Fc^2^)/3'
_refine_ls_weighting_scheme calc
_refine_ls_wR_factor_gt 0.1341
_refine_ls_wR_factor_ref 0.1592
_reflns_number_gt 5329
_reflns_number_total 7683
_reflns_threshold_expression >2sigma(I)
_cod_data_source_file ic8003257-file001_1.cif
_cod_data_source_block kecu17a
_cod_original_formula_sum 'C53.80 H43.20 Cl6 Cu3 N6 O11.80'
_cod_database_code 4305343

loop_
_symmetry_equiv_pos_as_xyz
'x, y, z'
'x+1/2, -y+1/2, z+1/2'
'-x, -y, -z'
'-x-1/2, y-1/2, -z-1/2'

loop_
_atom_site_label
_atom_site_type_symbol
_atom_site_fract_x
_atom_site_fract_y
_atom_site_fract_z
_atom_site_U_iso_or_equiv
_atom_site_adp_type
_atom_site_occupancy
_atom_site_symmetry_multiplicity
_atom_site_calc_flag
_atom_site_refinement_flags
_atom_site_disorder_assembly
_atom_site_disorder_group
Cu1 Cu 0.35790(5) 0.04729(6) 0.24692(4) 0.0383(2) Uani 1 1 d . . .
Cu2 Cu 0.49633(5) 0.12547(6) 0.34729(4) 0.0381(2) Uani 1 1 d . . .
Cu3 Cu 0.37862(5) 0.26701(6) 0.27085(4) 0.0375(2) Uani 1 1 d . . .
O51 O 0.3902(3) 0.1440(3) 0.3083(2) 0.0384(10) Uani 1 1 d . . .
O1 O 0.2885(2) 0.2306(3) 0.21328(18) 0.0449(11) Uani 1 1 d . . .
N1 N 0.2963(3) -0.0421(3) 0.1900(2) 0.0384(12) Uani 1 1 d . . .
N2 N 0.2832(3) 0.1378(3) 0.2027(2) 0.0350(11) Uani 1 1 d . . .
O11 O 0.4252(2) -0.0477(3) 0.28981(19) 0.0470(11) Uani 1 1 d . . .
N11 N 0.6060(3) 0.0953(4) 0.3615(2) 0.0410(12) Uani 1 1 d . . .
N12 N 0.4905(3) -0.0052(4) 0.3133(2) 0.0390(12) Uani 1 1 d . . .
O21 O 0.5114(2) 0.2616(3) 0.36814(18) 0.0456(11) Uani 1 1 d . . .
N21 N 0.3649(3) 0.4028(4) 0.2514(2) 0.0378(12) Uani 1 1 d . . .
N22 N 0.4646(3) 0.3184(4) 0.3310(2) 0.0372(12) Uani 1 1 d . . .
O31 O 0.4340(3) 0.0820(4) 0.1879(2) 0.0563(12) Uani 1 1 d . . .
O32 O 0.4720(3) 0.2269(4) 0.2204(3) 0.0782(17) Uani 1 1 d . . .
O41 O 0.4675(2) 0.0795(3) 0.43251(17) 0.0438(10) Uani 1 1 d . . .
C1 C 0.3060(4) -0.1366(5) 0.1875(3) 0.0558(19) Uani 1 1 d . . .
C2 C 0.2590(4) -0.1934(5) 0.1467(3) 0.058(2) Uani 1 1 d . . .
C3 C 0.1991(4) -0.1522(5) 0.1079(3) 0.0489(17) Uani 1 1 d . . .
C4 C 0.1895(4) -0.0540(5) 0.1091(3) 0.0407(15) Uani 1 1 d . . .
C5 C 0.2383(3) 0.0000(4) 0.1506(2) 0.0351(13) Uani 1 1 d . . .
C6 C 0.2345(3) 0.1051(4) 0.1569(2) 0.0332(13) Uani 1 1 d . . .
C7 C 0.1816(3) 0.1658(4) 0.1144(3) 0.0361(14) Uani 1 1 d . . .
C8 C 0.1704(4) 0.1507(5) 0.0535(3) 0.0431(15) Uani 1 1 d . . .
C9 C 0.1202(4) 0.2054(5) 0.0134(3) 0.0516(18) Uani 1 1 d . . .
C10 C 0.0832(4) 0.2790(6) 0.0340(3) 0.057(2) Uani 1 1 d . . .
C11 C 0.0951(4) 0.2968(6) 0.0938(3) 0.057(2) Uani 1 1 d . . .
C12 C 0.1436(4) 0.2410(5) 0.1343(3) 0.0458(16) Uani 1 1 d . . .
C21 C 0.6627(4) 0.1538(6) 0.3835(3) 0.0539(18) Uani 1 1 d . . .
C22 C 0.7377(4) 0.1298(6) 0.3884(4) 0.064(2) Uani 1 1 d . . .
C23 C 0.7526(5) 0.0408(7) 0.3698(4) 0.074(3) Uani 1 1 d . . .
C24 C 0.6948(4) -0.0220(6) 0.3464(4) 0.060(2) Uani 1 1 d . . .
C25 C 0.6208(3) 0.0085(5) 0.3430(3) 0.0425(15) Uani 1 1 d . . .
C26 C 0.5537(3) -0.0501(4) 0.3167(3) 0.0413(15) Uani 1 1 d . . .
C27 C 0.5587(4) -0.1471(5) 0.2932(3) 0.0475(16) Uani 1 1 d . . .
C28 C 0.5961(5) -0.2207(5) 0.3278(4) 0.060(2) Uani 1 1 d . . .
C29 C 0.6007(6) -0.3082(6) 0.3038(5) 0.081(3) Uani 1 1 d . . .
C30 C 0.5693(6) -0.3267(7) 0.2452(5) 0.085(3) Uani 1 1 d . . .
C31 C 0.5304(6) -0.2557(7) 0.2096(4) 0.081(3) Uani 1 1 d . . .
C32 C 0.5248(5) -0.1643(6) 0.2335(3) 0.062(2) Uani 1 1 d . . .
C41 C 0.3128(4) 0.4415(5) 0.2075(3) 0.0439(16) Uani 1 1 d . . .
C42 C 0.3112(4) 0.5367(5) 0.1941(3) 0.0491(17) Uani 1 1 d . . .
C43 C 0.3653(4) 0.5939(5) 0.2282(3) 0.0554(19) Uani 1 1 d . . .
C44 C 0.4189(4) 0.5560(5) 0.2745(3) 0.0468(16) Uani 1 1 d . . .
C45 C 0.4173(3) 0.4601(4) 0.2855(2) 0.0369(14) Uani 1 1 d . . .
C46 C 0.4732(3) 0.4101(4) 0.3321(3) 0.0354(13) Uani 1 1 d . . .
C47 C 0.5342(3) 0.4617(4) 0.3738(3) 0.0398(14) Uani 1 1 d . . .
C48 C 0.5167(4) 0.5334(5) 0.4095(3) 0.0512(17) Uani 1 1 d . . .
C49 C 0.5749(4) 0.5824(6) 0.4475(3) 0.059(2) Uani 1 1 d . . .
C50 C 0.6487(4) 0.5618(6) 0.4490(3) 0.0554(19) Uani 1 1 d . . .
C51 C 0.6660(4) 0.4913(6) 0.4137(3) 0.0529(18) Uani 1 1 d . . .
C52 C 0.6088(4) 0.4407(5) 0.3756(3) 0.0447(16) Uani 1 1 d . . .
C61 C 0.4633(4) 0.1588(6) 0.1834(3) 0.0526(17) Uani 1 1 d . . .
C62 C 0.4911(5) 0.1787(6) 0.1275(4) 0.066(2) Uani 1 1 d . . .
O33 O 0.4599(3) 0.1158(4) 0.0809(2) 0.0697(15) Uani 1 1 d . . .
C63 C 0.4854(4) 0.0258(6) 0.0811(3) 0.0563(19) Uani 1 1 d . . .
C64 C 0.4376(4) -0.0417(7) 0.0484(3) 0.063(2) Uani 1 1 d . . .
C65 C 0.4612(5) -0.1304(7) 0.0406(4) 0.069(2) Uani 1 1 d . . .
C66 C 0.5340(5) -0.1601(6) 0.0668(4) 0.065(2) Uani 1 1 d . . .
C67 C 0.5807(4) -0.0962(6) 0.1026(4) 0.065(2) Uani 1 1 d . . .
C68 C 0.5582(5) -0.0023(6) 0.1097(4) 0.064(2) Uani 1 1 d . . .
Cl1 Cl 0.34623(12) -0.0076(2) 0.01580(12) 0.1007(8) Uani 1 1 d . . .
Cl2 Cl 0.56229(15) -0.27376(19) 0.05429(13) 0.1011(8) Uani 1 1 d . . .
Cl3 Cl 0.67057(12) -0.12924(19) 0.13861(14) 0.1046(9) Uani 1 1 d . . .
C71 C 0.4042(3) 0.0944(5) 0.4429(3) 0.0416(15) Uani 1 1 d . . .
O42 O 0.3454(2) 0.1240(3) 0.40745(18) 0.0464(11) Uani 1 1 d . . .
C72 C 0.3985(4) 0.0738(7) 0.5068(3) 0.056(2) Uani 1 1 d . . .
O43 O 0.3320(3) 0.1127(4) 0.5217(2) 0.0607(13) Uani 1 1 d . . .
C73 C 0.2649(4) 0.0704(6) 0.4988(3) 0.0536(18) Uani 1 1 d . . .
C74 C 0.2003(4) 0.1184(6) 0.5058(4) 0.069(2) Uani 1 1 d . . .
C75 C 0.1300(5) 0.0834(7) 0.4836(6) 0.094(3) Uani 1 1 d . . .
C76 C 0.1218(4) -0.0056(7) 0.4579(4) 0.074(2) Uani 1 1 d . . .
C77 C 0.1848(4) -0.0588(6) 0.4538(3) 0.0614(19) Uani 1 1 d . . .
C78 C 0.2551(4) -0.0198(6) 0.4740(3) 0.059(2) Uani 1 1 d . . .
Cl4 Cl 0.21083(14) 0.22903(19) 0.54101(16) 0.1172(11) Uani 1 1 d . . .
Cl5 Cl 0.03153(14) -0.0492(2) 0.42806(17) 0.1242(11) Uani 1 1 d . . .
Cl6 Cl 0.17757(15) -0.17256(18) 0.42480(12) 0.0948(7) Uani 1 1 d . . .
O81 O 0.6093(6) 0.3094(8) 0.2515(4) 0.157(4) Uani 1 1 d . . .
HO81 H 0.5707 0.2795 0.2374 0.204 Uiso 1 1 calc R . .
C81 C 0.6177(12) 0.3811(12) 0.2141(7) 0.218(11) Uani 1 1 d . . .
H81A H 0.6296 0.3548 0.1789 0.284 Uiso 1 1 calc R . .
H81B H 0.6579 0.4224 0.2334 0.284 Uiso 1 1 calc R . .
H81C H 0.5715 0.4168 0.2036 0.284 Uiso 1 1 calc R . .
O82 O 0.6647(8) 0.1337(13) 0.2174(10) 0.217(8) Uani 0.80 1 d P . .
HO82 H 0.6529 0.1819 0.2334 0.282 Uiso 0.80 1 calc PR . .
C82 C 0.7304(10) 0.141(2) 0.2115(11) 0.257(17) Uani 0.80 1 d P . .
H82A H 0.7562 0.1891 0.2382 0.334 Uiso 0.80 1 calc PR . .
H82B H 0.7303 0.1591 0.1714 0.334 Uiso 0.80 1 calc PR . .
H82C H 0.7559 0.0811 0.2203 0.334 Uiso 0.80 1 calc PR . .
HO51 H 0.368(4) 0.143(5) 0.328(3) 0.04(2) Uiso 1 1 d . . .
H1 H 0.344(4) -0.165(4) 0.214(3) 0.045(18) Uiso 1 1 d . . .
H2 H 0.264(3) -0.258(4) 0.143(2) 0.022(13) Uiso 1 1 d . . .
H3 H 0.175(4) -0.192(5) 0.079(3) 0.051(19) Uiso 1 1 d . . .
H4 H 0.149(3) -0.023(4) 0.084(2) 0.026(14) Uiso 1 1 d . . .
H8 H 0.198(3) 0.106(4) 0.041(2) 0.033(16) Uiso 1 1 d . . .
H9 H 0.116(4) 0.201(4) -0.029(3) 0.048(18) Uiso 1 1 d . . .
H10 H 0.060(4) 0.317(5) 0.007(3) 0.05(2) Uiso 1 1 d . . .
H11 H 0.074(4) 0.339(5) 0.108(3) 0.05(2) Uiso 1 1 d . . .
H12 H 0.146(4) 0.257(4) 0.175(3) 0.048(18) Uiso 1 1 d . . .
H21 H 0.649(4) 0.212(6) 0.395(3) 0.07(3) Uiso 1 1 d . . .
H22 H 0.778(5) 0.173(6) 0.407(3) 0.08(3) Uiso 1 1 d . . .
H23 H 0.797(5) 0.028(7) 0.367(4) 0.10(3) Uiso 1 1 d . . .
H24 H 0.698(5) -0.071(6) 0.327(4) 0.07(3) Uiso 1 1 d . . .
H28 H 0.618(5) -0.205(7) 0.369(4) 0.11(3) Uiso 1 1 d . . .
H29 H 0.626(4) -0.358(6) 0.325(3) 0.07(2) Uiso 1 1 d . . .
H30 H 0.566(7) -0.381(9) 0.224(5) 0.15(5) Uiso 1 1 d . . .
H31 H 0.508(4) -0.260(6) 0.174(4) 0.07(3) Uiso 1 1 d . . .
H32 H 0.498(4) -0.117(5) 0.213(3) 0.07(2) Uiso 1 1 d . . .
H41 H 0.286(4) 0.398(5) 0.187(3) 0.041(18) Uiso 1 1 d . . .
H42 H 0.269(4) 0.559(4) 0.162(3) 0.047(18) Uiso 1 1 d . . .
H43 H 0.365(3) 0.653(5) 0.222(3) 0.037(17) Uiso 1 1 d . . .
H44 H 0.454(4) 0.594(5) 0.299(3) 0.07(2) Uiso 1 1 d . . .
H48 H 0.467(4) 0.552(5) 0.408(3) 0.06(2) Uiso 1 1 d . . .
H49 H 0.562(4) 0.628(5) 0.471(3) 0.05(2) Uiso 1 1 d . . .
H50 H 0.680(5) 0.592(6) 0.479(4) 0.08(3) Uiso 1 1 d . . .
H51 H 0.716(5) 0.475(6) 0.413(3) 0.08(3) Uiso 1 1 d . . .
H52 H 0.621(3) 0.398(4) 0.351(3) 0.036(17) Uiso 1 1 d . . .
H62A H 0.485(4) 0.248(6) 0.112(3) 0.08(2) Uiso 1 1 d . . .
H62B H 0.547(5) 0.173(5) 0.140(3) 0.07(2) Uiso 1 1 d . . .
H65 H 0.431(4) -0.168(5) 0.017(3) 0.04(2) Uiso 1 1 d . . .
H68 H 0.583(5) 0.042(7) 0.132(4) 0.10(4) Uiso 1 1 d . . .
H72A H 0.431(4) 0.097(5) 0.532(3) 0.05(2) Uiso 1 1 d . . .
H72B H 0.411(6) -0.005(8) 0.509(4) 0.12(4) Uiso 1 1 d . . .
H75 H 0.088(5) 0.124(6) 0.477(3) 0.08(3) Uiso 1 1 d . . .
H78 H 0.300(5) -0.054(6) 0.469(4) 0.10(3) Uiso 1 1 d . . .

loop_
_atom_site_aniso_label
_atom_site_aniso_U_11
_atom_site_aniso_U_22
_atom_site_aniso_U_33
_atom_site_aniso_U_23
_atom_site_aniso_U_13
_atom_site_aniso_U_12
Cu1 0.0319(5) 0.0400(5) 0.0348(5) 0.0019(4) -0.0101(4) 0.0009(4)
Cu2 0.0277(5) 0.0431(5) 0.0377(5) 0.0022(4) -0.0057(4) 0.0023(4)
Cu3 0.0322(5) 0.0385(5) 0.0339(5) 0.0007(4) -0.0098(4) 0.0004(4)
O51 0.034(2) 0.043(3) 0.033(2) 0.001(2) -0.004(2) 0.002(2)
O1 0.042(2) 0.035(2) 0.045(2) -0.0020(19) -0.0175(19) 0.0023(19)
N1 0.034(3) 0.036(3) 0.039(3) 0.006(2) -0.005(2) 0.004(2)
N2 0.030(3) 0.035(3) 0.035(3) 0.001(2) -0.005(2) -0.004(2)
O11 0.043(3) 0.037(2) 0.051(3) 0.006(2) -0.011(2) 0.001(2)
N11 0.036(3) 0.043(3) 0.038(3) 0.005(2) -0.004(2) -0.001(2)
N12 0.026(3) 0.042(3) 0.042(3) 0.009(2) -0.008(2) -0.002(2)
O21 0.033(2) 0.046(3) 0.046(2) 0.003(2) -0.0163(19) 0.0036(19)
N21 0.029(3) 0.046(3) 0.033(3) -0.001(2) -0.005(2) 0.003(2)
N22 0.030(3) 0.042(3) 0.034(3) 0.005(2) -0.003(2) 0.005(2)
O31 0.055(3) 0.059(3) 0.058(3) -0.003(2) 0.019(2) -0.001(3)
O32 0.072(4) 0.084(4) 0.087(4) -0.032(3) 0.037(3) -0.024(3)
O41 0.026(2) 0.066(3) 0.035(2) 0.007(2) -0.0032(17) 0.008(2)
C1 0.045(4) 0.050(4) 0.059(5) 0.008(4) -0.018(4) 0.006(3)
C2 0.067(5) 0.032(4) 0.063(5) -0.004(3) -0.014(4) -0.005(3)
C3 0.046(4) 0.045(4) 0.047(4) -0.005(3) -0.009(3) -0.010(3)
C4 0.036(3) 0.046(4) 0.033(3) -0.002(3) -0.007(3) 0.002(3)
C5 0.034(3) 0.032(3) 0.037(3) 0.000(3) 0.004(3) -0.003(3)
C6 0.025(3) 0.041(3) 0.030(3) 0.005(3) -0.004(2) -0.001(3)
C7 0.026(3) 0.045(4) 0.034(3) 0.001(3) -0.003(2) -0.003(3)
C8 0.041(4) 0.047(4) 0.037(4) -0.004(3) 0.000(3) 0.005(3)
C9 0.057(4) 0.060(5) 0.029(4) 0.009(3) -0.008(3) 0.000(4)
C10 0.048(4) 0.065(5) 0.047(4) 0.018(4) -0.012(3) 0.005(4)
C11 0.053(5) 0.056(5) 0.057(5) -0.005(4) 0.002(4) 0.015(4)
C12 0.036(3) 0.055(4) 0.041(4) -0.007(3) -0.002(3) 0.004(3)
C21 0.044(4) 0.055(5) 0.059(4) 0.005(4) 0.005(3) 0.001(4)
C22 0.032(4) 0.065(5) 0.093(6) -0.004(5) 0.010(4) -0.005(4)
C23 0.035(4) 0.097(7) 0.091(6) 0.020(5) 0.017(4) 0.003(5)
C24 0.044(4) 0.064(5) 0.075(5) -0.003(4) 0.019(4) 0.008(4)
C25 0.033(3) 0.054(4) 0.040(3) 0.010(3) 0.006(3) 0.004(3)
C26 0.040(4) 0.043(4) 0.039(3) 0.009(3) 0.004(3) 0.005(3)
C27 0.046(4) 0.049(4) 0.049(4) 0.003(3) 0.016(3) 0.000(3)
C28 0.072(5) 0.050(5) 0.058(5) 0.010(4) 0.013(4) 0.009(4)
C29 0.099(7) 0.052(5) 0.097(8) 0.014(5) 0.035(6) 0.023(5)
C30 0.106(8) 0.054(6) 0.108(9) -0.005(6) 0.055(7) -0.006(5)
C31 0.113(8) 0.073(7) 0.062(6) -0.016(5) 0.027(6) -0.013(6)
C32 0.077(6) 0.059(5) 0.050(5) 0.001(4) 0.012(4) -0.001(4)
C41 0.038(4) 0.046(4) 0.042(4) -0.001(3) -0.004(3) 0.003(3)
C42 0.042(4) 0.050(4) 0.046(4) 0.008(3) -0.010(3) 0.010(3)
C43 0.054(4) 0.040(4) 0.060(5) 0.016(3) -0.012(4) 0.007(3)
C44 0.041(4) 0.035(4) 0.056(4) 0.000(3) -0.007(3) -0.006(3)
C45 0.032(3) 0.044(4) 0.031(3) 0.002(3) -0.001(3) 0.000(3)
C46 0.023(3) 0.045(4) 0.036(3) -0.001(3) 0.002(2) 0.001(3)
C47 0.032(3) 0.048(4) 0.034(3) 0.002(3) -0.004(3) 0.004(3)
C48 0.034(4) 0.061(5) 0.055(4) -0.013(3) 0.001(3) -0.009(3)
C49 0.053(5) 0.064(5) 0.055(5) -0.019(4) 0.001(4) -0.005(4)
C50 0.044(4) 0.068(5) 0.044(4) 0.003(4) -0.011(3) -0.013(4)
C51 0.029(4) 0.069(5) 0.055(4) 0.004(4) -0.005(3) -0.006(3)
C52 0.039(4) 0.051(4) 0.041(4) 0.000(3) 0.001(3) 0.002(3)
C61 0.036(4) 0.062(5) 0.060(5) -0.005(4) 0.010(3) 0.005(3)
C62 0.077(6) 0.061(5) 0.067(5) 0.007(4) 0.032(5) 0.007(4)
O33 0.074(4) 0.082(4) 0.052(3) 0.007(3) 0.010(3) 0.023(3)
C63 0.054(4) 0.069(5) 0.049(4) 0.000(4) 0.020(4) 0.015(4)
C64 0.046(4) 0.093(6) 0.049(4) 0.003(4) 0.006(3) 0.010(4)
C65 0.058(5) 0.087(7) 0.060(5) -0.020(5) 0.012(4) -0.011(5)
C66 0.061(5) 0.065(5) 0.075(5) -0.014(4) 0.029(4) -0.001(4)
C67 0.041(4) 0.077(6) 0.080(5) -0.001(4) 0.018(4) 0.011(4)
C68 0.051(5) 0.066(5) 0.073(5) 0.001(4) 0.010(4) -0.005(4)
Cl1 0.0507(12) 0.137(2) 0.1045(18) 0.0064(16) -0.0041(12) 0.0135(14)
Cl2 0.0894(17) 0.0820(16) 0.135(2) -0.0260(15) 0.0316(16) 0.0112(13)
Cl3 0.0447(12) 0.0968(18) 0.164(3) 0.0087(17) 0.0046(14) 0.0086(12)
C71 0.035(4) 0.046(4) 0.036(3) 0.007(3) -0.006(3) 0.001(3)
O42 0.028(2) 0.066(3) 0.042(2) 0.012(2) -0.0012(19) 0.008(2)
C72 0.034(4) 0.094(6) 0.037(4) 0.004(4) 0.007(3) 0.001(4)
O43 0.041(3) 0.095(4) 0.047(3) -0.002(3) 0.010(2) 0.002(3)
C73 0.036(4) 0.073(5) 0.052(4) 0.008(4) 0.011(3) 0.006(3)
C74 0.048(5) 0.054(5) 0.102(6) -0.003(4) 0.011(4) 0.011(4)
C75 0.041(5) 0.067(6) 0.170(11) -0.006(6) 0.017(6) 0.000(4)
C76 0.041(4) 0.076(6) 0.104(7) 0.007(5) 0.012(4) -0.006(4)
C77 0.060(5) 0.062(5) 0.063(5) 0.001(4) 0.017(4) -0.001(4)
C78 0.048(4) 0.081(6) 0.049(4) 0.010(4) 0.015(3) 0.006(4)
Cl4 0.0602(14) 0.0776(16) 0.206(3) -0.0370(19) 0.0121(17) 0.0065(12)
Cl5 0.0555(14) 0.102(2) 0.206(3) -0.018(2) 0.0083(17) -0.0222(13)
Cl6 0.0984(18) 0.0838(16) 0.1083(19) -0.0190(14) 0.0362(15) -0.0057(14)
O81 0.160(9) 0.189(10) 0.128(7) -0.055(7) 0.048(6) -0.090(8)
C81 0.32(3) 0.189(17) 0.142(14) 0.024(12) 0.038(15) -0.158(18)
O82 0.126(11) 0.240(19) 0.255(19) -0.096(15) -0.023(12) 0.008(12)
C82 0.080(13) 0.48(5) 0.23(3) -0.03(3) 0.071(16) -0.03(2)

loop_
_atom_type_symbol
_atom_type_description
_atom_type_scat_dispersion_real
_atom_type_scat_dispersion_imag
_atom_type_scat_source
C C 0.0181 0.0091 'International Tables Vol C Tables 4.2.6.8 and 6.1.1.4'
H H 0.0000 0.0000 'International Tables Vol C Tables 4.2.6.8 and 6.1.1.4'
N N 0.0311 0.0180 'International Tables Vol C Tables 4.2.6.8 and 6.1.1.4'
O O 0.0492 0.0322 'International Tables Vol C Tables 4.2.6.8 and 6.1.1.4'
Cl Cl 0.3639 0.7018 'International Tables Vol C Tables 4.2.6.8 and 6.1.1.4'
Cu Cu -1.9646 0.5888 'International Tables Vol C Tables 4.2.6.8 and 6.1.1.4'

loop_
_geom_angle_atom_site_label_1
_geom_angle_atom_site_label_2
_geom_angle_atom_site_label_3
_geom_angle
_geom_angle_site_symmetry_1
_geom_angle_site_symmetry_3
_geom_angle_publ_flag
O11 Cu1 O51 92.93(18) . . ?
O11 Cu1 N2 175.93(19) . . ?
O51 Cu1 N2 89.52(19) . . ?
O11 Cu1 N1 96.04(19) . . ?
O51 Cu1 N1 163.3(2) . . ?
N2 Cu1 N1 80.81(19) . . ?
O11 Cu1 O31 93.35(19) . . ?
O51 Cu1 O31 99.6(2) . . ?
N2 Cu1 O31 89.4(2) . . ?
N1 Cu1 O31 93.9(2) . . ?
O51 Cu2 O21 93.08(17) . . ?
O51 Cu2 N12 88.79(19) . . ?
O21 Cu2 N12 168.8(2) . . ?
O51 Cu2 N11 162.2(2) . . ?
O21 Cu2 N11 94.90(19) . . ?
N12 Cu2 N11 80.4(2) . . ?
O51 Cu2 O41 92.57(19) . . ?
O21 Cu2 O41 96.35(18) . . ?
N12 Cu2 O41 94.59(19) . . ?
N11 Cu2 O41 102.31(18) . . ?
O51 Cu3 O1 93.71(18) . . ?
O51 Cu3 N21 166.4(2) . . ?
O1 Cu3 N21 93.09(18) . . ?
O51 Cu3 N22 91.08(19) . . ?
O1 Cu3 N22 173.29(19) . . ?
N21 Cu3 N22 81.27(19) . . ?
O51 Cu3 O32 89.4(2) . . ?
O1 Cu3 O32 101.0(2) . . ?
N21 Cu3 O32 100.9(2) . . ?
N22 Cu3 O32 83.7(2) . . ?
Cu3 O51 Cu2 109.0(2) . . ?
Cu3 O51 Cu1 108.0(2) . . ?
Cu2 O51 Cu1 110.5(2) . . ?
Cu3 O51 HO51 107(6) . . ?
Cu2 O51 HO51 111(6) . . ?
Cu1 O51 HO51 111(6) . . ?
N2 O1 Cu3 113.7(3) . . ?
C1 N1 C5 119.3(5) . . ?
C1 N1 Cu1 126.5(4) . . ?
C5 N1 Cu1 114.2(4) . . ?
C6 N2 O1 120.3(5) . . ?
C6 N2 Cu1 117.4(4) . . ?
O1 N2 Cu1 121.7(3) . . ?
N12 O11 Cu1 107.9(3) . . ?
C21 N11 C25 119.4(6) . . ?
C21 N11 Cu2 126.6(5) . . ?
C25 N11 Cu2 113.9(4) . . ?
C26 N12 O11 120.3(5) . . ?
C26 N12 Cu2 117.0(4) . . ?
O11 N12 Cu2 122.6(4) . . ?
N22 O21 Cu2 112.8(3) . . ?
C41 N21 C45 119.2(6) . . ?
C41 N21 Cu3 126.9(4) . . ?
C45 N21 Cu3 113.9(4) . . ?
C46 N22 O21 121.6(5) . . ?
C46 N22 Cu3 116.6(4) . . ?
O21 N22 Cu3 121.8(4) . . ?
C61 O31 Cu1 126.6(5) . . ?
C61 O32 Cu3 121.6(5) . . ?
C71 O41 Cu2 121.8(4) . . ?
N1 C1 C2 122.2(6) . . ?
N1 C1 H1 119(4) . . ?
C2 C1 H1 119(4) . . ?
C3 C2 C1 119.1(7) . . ?
C3 C2 H2 116(3) . . ?
C1 C2 H2 125(3) . . ?
C2 C3 C4 119.2(6) . . ?
C2 C3 H3 114(4) . . ?
C4 C3 H3 125(4) . . ?
C5 C4 C3 119.6(6) . . ?
C5 C4 H4 118(3) . . ?
C3 C4 H4 123(3) . . ?
N1 C5 C4 120.6(6) . . ?
N1 C5 C6 114.2(5) . . ?
C4 C5 C6 125.2(5) . . ?
N2 C6 C7 124.1(5) . . ?
N2 C6 C5 113.0(5) . . ?
C7 C6 C5 122.8(5) . . ?
C12 C7 C8 118.4(6) . . ?
C12 C7 C6 120.8(5) . . ?
C8 C7 C6 120.8(6) . . ?
C9 C8 C7 121.4(7) . . ?
C9 C8 H8 120(4) . . ?
C7 C8 H8 119(4) . . ?
C10 C9 C8 119.0(7) . . ?
C10 C9 H9 118(4) . . ?
C8 C9 H9 122(4) . . ?
C11 C10 C9 120.3(7) . . ?
C11 C10 H10 125(5) . . ?
C9 C10 H10 114(5) . . ?
C10 C11 C12 121.0(7) . . ?
C10 C11 H11 123(5) . . ?
C12 C11 H11 116(5) . . ?
C11 C12 C7 119.7(7) . . ?
C11 C12 H12 114(4) . . ?
C7 C12 H12 126(4) . . ?
N11 C21 C22 123.3(8) . . ?
N11 C21 H21 115(5) . . ?
C22 C21 H21 121(5) . . ?
C23 C22 C21 117.1(8) . . ?
C23 C22 H22 121(5) . . ?
C21 C22 H22 121(5) . . ?
C22 C23 C24 121.2(8) . . ?
C22 C23 H23 119(7) . . ?
C24 C23 H23 119(7) . . ?
C23 C24 C25 117.6(8) . . ?
C23 C24 H24 127(6) . . ?
C25 C24 H24 114(6) . . ?
N11 C25 C24 121.4(7) . . ?
N11 C25 C26 115.5(5) . . ?
C24 C25 C26 123.1(7) . . ?
N12 C26 C27 123.5(6) . . ?
N12 C26 C25 113.1(6) . . ?
C27 C26 C25 123.3(6) . . ?
C28 C27 C32 119.4(7) . . ?
C28 C27 C26 122.5(6) . . ?
C32 C27 C26 118.1(6) . . ?
C29 C28 C27 120.2(8) . . ?
C29 C28 H28 124(6) . . ?
C27 C28 H28 116(6) . . ?
C28 C29 C30 121.6(9) . . ?
C28 C29 H29 122(5) . . ?
C30 C29 H29 116(5) . . ?
C29 C30 C31 119.8(9) . . ?
C29 C30 H30 131(8) . . ?
C31 C30 H30 109(8) . . ?
C30 C31 C32 119.6(10) . . ?
C30 C31 H31 127(6) . . ?
C32 C31 H31 113(6) . . ?
C27 C32 C31 119.2(8) . . ?
C27 C32 H32 118(5) . . ?
C31 C32 H32 123(5) . . ?
N21 C41 C42 122.9(6) . . ?
N21 C41 H41 110(4) . . ?
C42 C41 H41 126(4) . . ?
C41 C42 C43 117.5(6) . . ?
C41 C42 H42 117(4) . . ?
C43 C42 H42 126(4) . . ?
C42 C43 C44 120.8(7) . . ?
C42 C43 H43 120(4) . . ?
C44 C43 H43 119(4) . . ?
C45 C44 C43 118.6(6) . . ?
C45 C44 H44 119(5) . . ?
C43 C44 H44 122(5) . . ?
N21 C45 C44 121.0(5) . . ?
N21 C45 C46 114.9(5) . . ?
C44 C45 C46 124.0(6) . . ?
N22 C46 C45 113.3(5) . . ?
N22 C46 C47 124.5(5) . . ?
C45 C46 C47 122.2(5) . . ?
C52 C47 C48 119.5(6) . . ?
C52 C47 C46 120.1(6) . . ?
C48 C47 C46 120.4(5) . . ?
C47 C48 C49 119.5(7) . . ?
C47 C48 H48 122(4) . . ?
C49 C48 H48 118(4) . . ?
C50 C49 C48 121.0(8) . . ?
C50 C49 H49 121(4) . . ?
C48 C49 H49 118(4) . . ?
C51 C50 C49 119.5(7) . . ?
C51 C50 H50 127(5) . . ?
C49 C50 H50 112(5) . . ?
C50 C51 C52 120.6(7) . . ?
C50 C51 H51 122(5) . . ?
C52 C51 H51 117(5) . . ?
C47 C52 C51 119.9(7) . . ?
C47 C52 H52 121(4) . . ?
C51 C52 H52 119(4) . . ?
O31 C61 O32 127.0(7) . . ?
O31 C61 C62 118.1(7) . . ?
O32 C61 C62 114.9(7) . . ?
O33 C62 C61 112.5(7) . . ?
O33 C62 H62A 109(4) . . ?
C61 C62 H62A 116(5) . . ?
O33 C62 H62B 113(4) . . ?
C61 C62 H62B 104(4) . . ?
H62A C62 H62B 102(6) . . ?
C63 O33 C62 120.3(6) . . ?
O33 C63 C64 117.7(7) . . ?
O33 C63 C68 123.8(8) . . ?
C64 C63 C68 118.5(7) . . ?
C65 C64 C63 121.7(7) . . ?
C65 C64 Cl1 120.1(7) . . ?
C63 C64 Cl1 118.2(7) . . ?
C64 C65 C66 121.4(8) . . ?
C64 C65 H65 118(5) . . ?
C66 C65 H65 120(5) . . ?
C67 C66 C65 117.9(8) . . ?
C67 C66 Cl2 122.4(7) . . ?
C65 C66 Cl2 119.7(7) . . ?
C66 C67 C68 121.7(7) . . ?
C66 C67 Cl3 120.5(7) . . ?
C68 C67 Cl3 117.8(6) . . ?
C63 C68 C67 118.7(8) . . ?
C63 C68 H68 113(7) . . ?
C67 C68 H68 128(7) . . ?
O41 C71 O42 127.9(6) . . ?
O41 C71 C72 114.7(5) . . ?
O42 C71 C72 117.4(6) . . ?
O43 C72 C71 113.5(6) . . ?
O43 C72 H72A 102(5) . . ?
C71 C72 H72A 115(5) . . ?
O43 C72 H72B 122(5) . . ?
C71 C72 H72B 100(5) . . ?
H72A C72 H72B 104(7) . . ?
C73 O43 C72 118.2(6) . . ?
O43 C73 C78 125.8(6) . . ?
O43 C73 C74 116.9(7) . . ?
C78 C73 C74 117.0(7) . . ?
C75 C74 C73 121.9(8) . . ?
C75 C74 Cl4 119.7(7) . . ?
C73 C74 Cl4 118.4(6) . . ?
C74 C75 C76 119.6(8) . . ?
C74 C75 H75 121(5) . . ?
C76 C75 H75 118(5) . . ?
C75 C76 C77 120.3(8) . . ?
C75 C76 Cl5 119.5(7) . . ?
C77 C76 Cl5 120.2(7) . . ?
C78 C77 C76 118.8(8) . . ?
C78 C77 Cl6 119.1(6) . . ?
C76 C77 Cl6 122.0(6) . . ?
C77 C78 C73 122.0(7) . . ?
C77 C78 H78 120(5) . . ?
C73 C78 H78 117(5) . . ?
C81 O81 HO81 109.5 . . ?
O81 C81 H81A 109.5 . . ?
O81 C81 H81B 109.5 . . ?
H81A C81 H81B 109.5 . . ?
O81 C81 H81C 109.5 . . ?
H81A C81 H81C 109.5 . . ?
H81B C81 H81C 109.5 . . ?
C82 O82 HO82 109.5 . . ?
O82 C82 H82A 109.5 . . ?
O82 C82 H82B 109.5 . . ?
H82A C82 H82B 109.5 . . ?
O82 C82 H82C 109.5 . . ?
H82A C82 H82C 109.5 . . ?
H82B C82 H82C 109.5 . . ?

loop_
_geom_bond_atom_site_label_1
_geom_bond_atom_site_label_2
_geom_bond_distance
_geom_bond_site_symmetry_2
_geom_bond_publ_flag
Cu1 O11 1.925(4) . ?
Cu1 O51 1.955(5) . ?
Cu1 N2 1.968(5) . ?
Cu1 N1 1.974(5) . ?
Cu1 O31 2.198(5) . ?
Cu2 O51 1.953(4) . ?
Cu2 O21 1.971(4) . ?
Cu2 N12 1.986(5) . ?
Cu2 N11 1.988(5) . ?
Cu2 O41 2.239(4) . ?
Cu3 O51 1.920(5) . ?
Cu3 O1 1.934(4) . ?
Cu3 N21 1.957(5) . ?
Cu3 N22 1.981(5) . ?
Cu3 O32 2.326(5) . ?
O51 HO51 0.67(6) . ?
O1 N2 1.321(6) . ?
N1 C1 1.338(8) . ?
N1 C5 1.364(7) . ?
N2 C6 1.302(7) . ?
O11 N12 1.329(6) . ?
N11 C21 1.327(9) . ?
N11 C25 1.335(8) . ?
N12 C26 1.294(8) . ?
O21 N22 1.329(6) . ?
N21 C41 1.339(8) . ?
N21 C45 1.355(7) . ?
N22 C46 1.294(8) . ?
O31 C61 1.214(8) . ?
O32 C61 1.266(9) . ?
O41 C71 1.241(7) . ?
C1 C2 1.375(10) . ?
C1 H1 0.91(6) . ?
C2 C3 1.373(10) . ?
C2 H2 0.91(5) . ?
C3 C4 1.388(9) . ?
C3 H3 0.90(7) . ?
C4 C5 1.378(8) . ?
C4 H4 0.93(5) . ?
C5 C6 1.484(8) . ?
C6 C7 1.480(8) . ?
C7 C12 1.391(9) . ?
C7 C8 1.391(8) . ?
C8 C9 1.380(9) . ?
C8 H8 0.89(6) . ?
C9 C10 1.372(11) . ?
C9 H9 0.97(7) . ?
C10 C11 1.371(11) . ?
C10 H10 0.86(7) . ?
C11 C12 1.376(10) . ?
C11 H11 0.81(7) . ?
C12 H12 0.97(7) . ?
C21 C22 1.381(10) . ?
C21 H21 0.91(8) . ?
C22 C23 1.365(12) . ?
C22 H22 0.97(8) . ?
C23 C24 1.384(12) . ?
C23 H23 0.83(9) . ?
C24 C25 1.395(9) . ?
C24 H24 0.83(8) . ?
C25 C26 1.484(9) . ?
C26 C27 1.472(9) . ?
C27 C28 1.386(10) . ?
C27 C32 1.402(10) . ?
C28 C29 1.356(12) . ?
C28 H28 0.97(9) . ?
C29 C30 1.371(14) . ?
C29 H29 0.92(8) . ?
C30 C31 1.380(14) . ?
C30 H30 0.89(12) . ?
C31 C32 1.406(12) . ?
C31 H31 0.84(8) . ?
C32 H32 0.90(7) . ?
C41 C42 1.367(9) . ?
C41 H41 0.86(6) . ?
C42 C43 1.373(10) . ?
C42 H42 0.99(6) . ?
C43 C44 1.383(9) . ?
C43 H43 0.84(6) . ?
C44 C45 1.370(9) . ?
C44 H44 0.92(7) . ?
C45 C46 1.482(8) . ?
C46 C47 1.484(8) . ?
C47 C52 1.377(9) . ?
C47 C48 1.379(9) . ?
C48 C49 1.395(10) . ?
C48 H48 0.93(7) . ?
C49 C50 1.362(11) . ?
C49 H49 0.90(7) . ?
C50 C51 1.361(11) . ?
C50 H50 0.89(8) . ?
C51 C52 1.396(9) . ?
C51 H51 0.94(8) . ?
C52 H52 0.88(6) . ?
C61 C62 1.512(11) . ?
C62 O33 1.409(10) . ?
C62 H62A 1.03(8) . ?
C62 H62B 0.99(8) . ?
O33 C63 1.343(9) . ?
C63 C64 1.388(11) . ?
C63 C68 1.396(11) . ?
C64 C65 1.340(12) . ?
C64 Cl1 1.729(7) . ?
C65 C66 1.388(11) . ?
C65 H65 0.86(6) . ?
C66 C67 1.376(11) . ?
C66 Cl2 1.717(8) . ?
C67 C68 1.398(12) . ?
C67 Cl3 1.722(7) . ?
C68 H68 0.86(9) . ?
C71 O42 1.263(7) . ?
C71 C72 1.529(9) . ?
C72 O43 1.432(9) . ?
C72 H72A 0.80(7) . ?
C72 H72B 1.12(11) . ?
O43 C73 1.351(8) . ?
C73 C78 1.383(11) . ?
C73 C74 1.392(10) . ?
C74 C75 1.356(11) . ?
C74 Cl4 1.741(8) . ?
C75 C76 1.375(13) . ?
C75 H75 0.94(8) . ?
C76 C77 1.386(11) . ?
C76 Cl5 1.740(8) . ?
C77 C78 1.371(11) . ?
C77 Cl6 1.722(8) . ?
C78 H78 0.98(9) . ?
O81 C81 1.353(15) . ?
O81 HO81 0.8200 . ?
C81 H81A 0.9600 . ?
C81 H81B 0.9600 . ?
C81 H81C 0.9600 . ?
O82 C82 1.23(2) . ?
O82 HO82 0.8200 . ?
C82 H82A 0.9600 . ?
C82 H82B 0.9600 . ?
C82 H82C 0.9600 . ?
